data_2219878
loop_
_publ_author_name
'Liu, Yuan-Yuan'
'Wu, Zhen-Yi'
'Shi, Hong'
'Chu, Qing-Yan'
'Zhu, Hong-Jun'

_publ_section_title
;
 1-Phenyl-5-[4-(trifluoromethyl)phenyl]pyrazolidin-3-one monohydrate
;
_journal_coeditor_code HK2518
_journal_issue 11
_journal_name_full 'Acta Crystallographica Section E'
_journal_page_first o2101
_journal_paper_doi 10.1107/S1600536808032261
_journal_volume 64
_journal_year 2008
_chemical_formula_iupac 'C16 H13 F3 N2 O, H2 O'
_chemical_formula_moiety 'C16 H13 F3 N2 O, H2 O'
_chemical_formula_sum 'C16 H15 F3 N2 O2'
_chemical_formula_weight 324.30
_chemical_name_systematic
;
1-Phenyl-5-[4-(trifluoromethyl)phenyl]pyrazolidin-3-one monohydrate
;
_space_group_IT_number 2
_symmetry_cell_setting triclinic
_symmetry_space_group_name_Hall '-P 1'
_symmetry_space_group_name_H-M 'P -1'
_atom_sites_solution_hydrogens geom
_atom_sites_solution_primary direct
_atom_sites_solution_secondary difmap
_audit_creation_method SHELXL-97
_cell_angle_alpha 97.70(3)
_cell_angle_beta 101.58(3)
_cell_angle_gamma 107.97(3)
_cell_formula_units_Z 2
_cell_length_a 7.4960(15)
_cell_length_b 9.794(2)
_cell_length_c 13.319(3)
_cell_measurement_reflns_used 25
_cell_measurement_temperature 294(2)
_cell_measurement_theta_max 12
_cell_measurement_theta_min 9
_cell_volume 890.8(4)
_computing_cell_refinement 'CAD-4 Software (Enraf--Nonius, 1985)'
_computing_data_collection 'CAD-4 Software (Enraf--Nonius, 1985)'
_computing_data_reduction 'XCAD4 (Harms & Wocadlo, 1995)'
_computing_molecular_graphics 'SHELXTL (Sheldrick, 2008)'
_computing_publication_material 'SHELXTL (Sheldrick, 2008)'
_computing_structure_refinement 'SHELXL97 (Sheldrick, 2008)'
_computing_structure_solution 'SHELXS97 (Sheldrick, 2008)'
_diffrn_ambient_temperature 294(2)
_diffrn_measured_fraction_theta_full 0.999
_diffrn_measured_fraction_theta_max 0.999
_diffrn_measurement_device_type 'Enraf--Nonius CAD-4'
_diffrn_measurement_method \w/2\q
_diffrn_radiation_monochromator graphite
_diffrn_radiation_source 'fine-focus sealed tube'
_diffrn_radiation_type MoK\a
_diffrn_radiation_wavelength 0.71073
_diffrn_reflns_av_R_equivalents 0.0679
_diffrn_reflns_av_sigmaI/netI 0.0707
_diffrn_reflns_limit_h_max 8
_diffrn_reflns_limit_h_min -8
_diffrn_reflns_limit_k_max 11
_diffrn_reflns_limit_k_min -11
_diffrn_reflns_limit_l_max 15
_diffrn_reflns_limit_l_min 0
_diffrn_reflns_number 3463
_diffrn_reflns_theta_full 25.18
_diffrn_reflns_theta_max 25.18
_diffrn_reflns_theta_min 1.60
_diffrn_standards_decay_% 0
_diffrn_standards_interval_time 120
_diffrn_standards_number 3
_exptl_absorpt_coefficient_mu 0.101
_exptl_absorpt_correction_T_max 0.9949
_exptl_absorpt_correction_T_min 0.9800
_exptl_absorpt_correction_type psi-scan
_exptl_absorpt_process_details '(North <i>et al.</i>,  1968)'
_exptl_crystal_colour colorless
_exptl_crystal_density_diffrn 1.209
_exptl_crystal_density_method 'not measured'
_exptl_crystal_description needle
_exptl_crystal_F_000 336
_exptl_crystal_size_max 0.20
_exptl_crystal_size_mid 0.10
_exptl_crystal_size_min 0.05
_refine_diff_density_max 0.209
_refine_diff_density_min -0.226
_refine_ls_extinction_method none
_refine_ls_goodness_of_fit_ref 1.002
_refine_ls_hydrogen_treatment constr
_refine_ls_matrix_type full
_refine_ls_number_parameters 211
_refine_ls_number_reflns 3196
_refine_ls_number_restraints 48
_refine_ls_restrained_S_all 1.009
_refine_ls_R_factor_all 0.1481
_refine_ls_R_factor_gt 0.0774
_refine_ls_shift/su_max 0.000
_refine_ls_shift/su_mean 0.000
_refine_ls_structure_factor_coef Fsqd
_refine_ls_weighting_details 'calc w=1/[\s^2^(Fo^2^)+(0.06P)^2^+0.58P] where P=(Fo^2^+2Fc^2^)/3'
_refine_ls_weighting_scheme calc
_refine_ls_wR_factor_gt 0.1560
_refine_ls_wR_factor_ref 0.1858
_reflns_number_gt 1611
_reflns_number_total 3196
_reflns_threshold_expression I>2\s(I)
_cod_data_source_file hk2518.cif
_cod_data_source_block I
_cod_database_code 2219878
_cod_database_fobs_code 2219878

loop_
_symmetry_equiv_pos_as_xyz
'x, y, z'
'-x, -y, -z'

loop_
_atom_site_type_symbol
_atom_site_label
_atom_site_fract_x
_atom_site_fract_y
_atom_site_fract_z
_atom_site_U_iso_or_equiv
_atom_site_adp_type
_atom_site_calc_flag
_atom_site_refinement_flags
_atom_site_occupancy
O OW1 0.464(3) 1.4138(15) 1.0235(11) 0.288(8) Uani d P 0.50
H HW1A 0.5305 1.3813 1.0675 0.345 Uiso d PR 0.50
H HW1B 0.4367 1.4891 1.0439 0.345 Uiso d PR 0.50
O OW2 0.805(3) 1.5022(19) 1.0058(13) 0.328(9) Uani d P 0.50
H HW2A 0.8673 1.5642 0.9752 0.394 Uiso d PR 0.50
H HW2B 0.7436 1.5280 1.0477 0.394 Uiso d PR 0.50
O O 0.7711(4) 1.0639(3) 1.0297(2) 0.0741(9) Uani d . 1
N N1 0.5378(4) 0.9682(3) 0.8750(2) 0.0520(8) Uani d . 1
H H1A 0.4422 0.9388 0.9027 0.062 Uiso calc R 1
N N2 0.5122(4) 0.9482(3) 0.7661(2) 0.0495(7) Uani d . 1
F F1 0.8128(5) 0.3357(4) 0.6898(3) 0.1429(12) Uani d . 1
F F2 0.7729(6) 0.3635(4) 0.5389(3) 0.1549(14) Uani d . 1
F F3 1.0292(5) 0.4452(4) 0.6316(3) 0.1343(11) Uani d . 1
C C1 0.8642(9) 0.4424(7) 0.6409(5) 0.097 Uani d . 1
C C2 0.8153(7) 0.5692(4) 0.6625(3) 0.0695(11) Uani d U 1
C C3 0.6372(7) 0.5629(5) 0.6753(4) 0.0924(15) Uani d U 1
H H3A 0.5419 0.4721 0.6676 0.111 Uiso calc R 1
C C4 0.5972(6) 0.6888(5) 0.6994(4) 0.0869(14) Uani d U 1
H H4A 0.4717 0.6827 0.7014 0.104 Uiso calc R 1
C C5 0.7395(5) 0.8228(4) 0.7207(3) 0.0480(9) Uani d U 1
C C6 0.9191(5) 0.8233(4) 0.7059(3) 0.0654(11) Uani d U 1
H H6A 1.0176 0.9128 0.7150 0.079 Uiso calc R 1
C C7 0.9539(6) 0.6985(5) 0.6791(3) 0.0660(11) Uani d U 1
H H7A 1.0764 0.7030 0.6721 0.079 Uiso calc R 1
C C8 0.7150(4) 0.9668(4) 0.7541(2) 0.0443(8) Uani d . 1
H H8A 0.7384 1.0243 0.7003 0.053 Uiso calc R 1
C C9 0.8485(5) 1.0570(4) 0.8573(2) 0.0512(9) Uani d . 1
H H9A 0.9001 1.1596 0.8538 0.061 Uiso calc R 1
H H9B 0.9556 1.0222 0.8777 0.061 Uiso calc R 1
C C10 0.7225(5) 1.0368(4) 0.9337(3) 0.0568(10) Uani d . 1
C C11 0.4190(4) 1.0326(4) 0.7171(3) 0.0485(9) Uani d . 1
C C12 0.3624(5) 1.0040(4) 0.6080(3) 0.0587(10) Uani d . 1
H H12A 0.3921 0.9310 0.5698 0.070 Uiso calc R 1
C C13 0.2660(6) 1.0793(5) 0.5571(3) 0.0694(12) Uani d . 1
H H13A 0.2318 1.0592 0.4842 0.083 Uiso calc R 1
C C14 0.2170(6) 1.1866(5) 0.6116(4) 0.0759(12) Uani d . 1
H H14A 0.1510 1.2393 0.5760 0.091 Uiso calc R 1
C C15 0.2666(6) 1.2142(4) 0.7181(4) 0.0716(12) Uani d . 1
H H15A 0.2292 1.2840 0.7545 0.086 Uiso calc R 1
C C16 0.3695(5) 1.1430(4) 0.7737(3) 0.0557(10) Uani d . 1
H H16A 0.4060 1.1662 0.8466 0.067 Uiso calc R 1

loop_
_atom_site_aniso_label
_atom_site_aniso_U_11
_atom_site_aniso_U_22
_atom_site_aniso_U_33
_atom_site_aniso_U_12
_atom_site_aniso_U_13
_atom_site_aniso_U_23
OW1 0.37(2) 0.239(16) 0.249(16) 0.119(17) 0.069(15) 0.038(12)
OW2 0.31(2) 0.312(19) 0.33(2) 0.089(17) 0.053(17) 0.039(15)
O 0.0489(17) 0.132(3) 0.0524(17) 0.0415(16) 0.0149(13) 0.0292(16)
N1 0.0365(17) 0.082(2) 0.0465(17) 0.0262(16) 0.0146(14) 0.0257(15)
N2 0.0361(16) 0.0695(19) 0.0517(18) 0.0246(15) 0.0166(14) 0.0191(15)
F1 0.161(3) 0.128(3) 0.146(3) 0.051(2) 0.048(3) 0.037(2)
F2 0.168(4) 0.152(3) 0.143(3) 0.061(3) 0.033(3) 0.020(2)
F3 0.134(3) 0.131(3) 0.149(3) 0.054(2) 0.046(2) 0.030(2)
C1 0.106 0.099 0.095 0.045 0.038 0.010
C2 0.080(3) 0.060(2) 0.079(3) 0.037(2) 0.025(2) 0.013(2)
C3 0.084(3) 0.070(3) 0.119(4) 0.013(2) 0.043(3) 0.009(3)
C4 0.053(3) 0.076(3) 0.124(4) 0.011(2) 0.037(3) 0.004(3)
C5 0.0356(19) 0.057(2) 0.056(2) 0.0196(17) 0.0133(16) 0.0184(17)
C6 0.039(2) 0.071(2) 0.083(3) 0.0130(19) 0.023(2) 0.007(2)
C7 0.053(2) 0.078(3) 0.082(3) 0.036(2) 0.026(2) 0.022(2)
C8 0.0291(18) 0.068(2) 0.0437(19) 0.0187(17) 0.0230(15) 0.0132(17)
C9 0.0347(19) 0.070(2) 0.046(2) 0.0167(18) 0.0150(16) -0.0019(17)
C10 0.036(2) 0.087(3) 0.053(2) 0.021(2) 0.0159(18) 0.026(2)
C11 0.0298(19) 0.064(2) 0.058(2) 0.0191(17) 0.0170(17) 0.0159(18)
C12 0.054(2) 0.088(3) 0.043(2) 0.040(2) 0.0123(18) 0.0052(19)
C13 0.069(3) 0.110(3) 0.040(2) 0.039(3) 0.018(2) 0.025(2)
C14 0.065(3) 0.104(3) 0.074(3) 0.043(3) 0.019(2) 0.039(3)
C15 0.065(3) 0.069(3) 0.095(3) 0.040(2) 0.029(2) 0.012(2)
C16 0.044(2) 0.072(2) 0.053(2) 0.025(2) 0.0106(18) 0.0093(19)

loop_
_atom_type_symbol
_atom_type_description
_atom_type_scat_dispersion_real
_atom_type_scat_dispersion_imag
_atom_type_scat_source
C C 0.0033 0.0016 'International Tables Vol C Tables 4.2.6.8 and 6.1.1.4'
H H 0.0000 0.0000 'International Tables Vol C Tables 4.2.6.8 and 6.1.1.4'
N N 0.0061 0.0033 'International Tables Vol C Tables 4.2.6.8 and 6.1.1.4'
O O 0.0106 0.0060 'International Tables Vol C Tables 4.2.6.8 and 6.1.1.4'
F F 0.0171 0.0103 'International Tables Vol C Tables 4.2.6.8 and 6.1.1.4'

loop_
_geom_angle_atom_site_label_1
_geom_angle_atom_site_label_2
_geom_angle_atom_site_label_3
_geom_angle
HW1A OW1 HW1B 120.0
HW2A OW2 HW2B 120.0
C10 N1 N2 115.7(3)
C10 N1 H1A 122.2
N2 N1 H1A 122.2
C11 N2 N1 115.6(3)
C11 N2 C8 116.8(3)
N1 N2 C8 102.8(2)
F3 C1 F1 103.2(5)
F3 C1 F2 92.8(4)
F1 C1 F2 98.4(5)
F3 C1 C2 123.8(6)
F1 C1 C2 120.7(5)
F2 C1 C2 111.8(5)
C7 C2 C3 119.5(4)
C7 C2 C1 117.8(5)
C3 C2 C1 122.4(5)
C2 C3 C4 120.7(4)
C2 C3 H3A 119.7
C4 C3 H3A 119.7
C5 C4 C3 120.7(4)
C5 C4 H4A 119.7
C3 C4 H4A 119.7
C4 C5 C6 116.1(4)
C4 C5 C8 125.2(3)
C6 C5 C8 118.7(3)
C7 C6 C5 122.1(4)
C7 C6 H6A 118.9
C5 C6 H6A 118.9
C2 C7 C6 120.6(4)
C2 C7 H7A 119.7
C6 C7 H7A 119.7
C5 C8 C9 114.7(3)
C5 C8 N2 112.4(3)
C9 C8 N2 105.1(2)
C5 C8 H8A 108.2
C9 C8 H8A 108.2
N2 C8 H8A 108.2
C8 C9 C10 104.5(3)
C8 C9 H9A 110.9
C10 C9 H9A 110.9
C8 C9 H9B 110.9
C10 C9 H9B 110.9
H9A C9 H9B 108.9
O C10 N1 124.4(3)
O C10 C9 129.1(3)
N1 C10 C9 106.2(3)
N2 C11 C12 119.1(3)
N2 C11 C16 122.5(3)
C12 C11 C16 118.3(3)
C13 C12 C11 121.3(3)
C13 C12 H12A 119.3
C11 C12 H12A 119.3
C12 C13 C14 120.7(4)
C12 C13 H13A 119.6
C14 C13 H13A 119.6
C15 C14 C13 119.0(4)
C15 C14 H14A 120.5
C13 C14 H14A 120.5
C14 C15 C16 122.4(4)
C14 C15 H15A 118.8
C16 C15 H15A 118.8
C15 C16 C11 118.1(3)
C15 C16 H16A 120.9
C11 C16 H16A 120.9

loop_
_geom_bond_atom_site_label_1
_geom_bond_atom_site_label_2
_geom_bond_distance
OW1 HW1A 0.8502
OW1 HW1B 0.8499
OW2 HW2A 0.8500
OW2 HW2B 0.8499
O C10 1.226(4)
N1 C10 1.352(4)
N1 N2 1.404(4)
N1 H1A 0.8600
N2 C11 1.384(4)
N2 C8 1.518(4)
F1 C1 1.303(6)
F2 C1 1.389(6)
F3 C1 1.260(6)
C1 C2 1.409(6)
C2 C7 1.324(5)
C2 C3 1.363(6)
C3 C4 1.369(6)
C3 H3A 0.9300
C4 C5 1.363(5)
C4 H4A 0.9300
C5 C6 1.398(4)
C5 C8 1.499(4)
C6 C7 1.344(5)
C6 H6A 0.9300
C7 H7A 0.9300
C8 C9 1.499(4)
C8 H8A 0.9800
C9 C10 1.513(4)
C9 H9A 0.9700
C9 H9B 0.9700
C11 C12 1.392(5)
C11 C16 1.420(5)
C12 C13 1.339(5)
C12 H12A 0.9300
C13 C14 1.381(5)
C13 H13A 0.9300
C14 C15 1.358(5)
C14 H14A 0.9300
C15 C16 1.368(5)
C15 H15A 0.9300
C16 H16A 0.9300

loop_
_geom_hbond_atom_site_label_D
_geom_hbond_atom_site_label_H
_geom_hbond_atom_site_label_A
_geom_hbond_site_symmetry_A
_geom_hbond_distance_DH
_geom_hbond_distance_HA
_geom_hbond_distance_DA
_geom_hbond_angle_DHA
_geom_hbond_publ_flag
OW2 HW2B OW1 . 0.85 1.99 2.50(3) 118.00 yes
C4 H4A N2 . 0.93 2.53 2.875(6) 102.00 no
C7 H7A F3 . 0.93 2.41 2.731(6) 100.00 no
C14 H14A F3 1_465 0.93 2.54 3.262(6) 134.00 yes
N1 H1A O 2_677 0.86 1.98 2.811(6) 161 y
C9 H9B O 2_777 0.97 2.60 3.555(7) 168 y

loop_
_geom_torsion_atom_site_label_1
_geom_torsion_atom_site_label_2
_geom_torsion_atom_site_label_3
_geom_torsion_atom_site_label_4
_geom_torsion
C10 N1 N2 C11 -109.8(3)
C10 N1 N2 C8 18.6(4)
F3 C1 C2 C7 -3.6(8)
F1 C1 C2 C7 132.2(6)
F2 C1 C2 C7 -112.9(5)
F3 C1 C2 C3 -178.0(5)
F1 C1 C2 C3 -42.2(8)
F2 C1 C2 C3 72.7(7)
C7 C2 C3 C4 3.6(7)
C1 C2 C3 C4 177.9(5)
C2 C3 C4 C5 -6.1(7)
C3 C4 C5 C6 6.2(6)
C3 C4 C5 C8 -176.1(4)
C4 C5 C6 C7 -4.2(6)
C8 C5 C6 C7 177.9(3)
C3 C2 C7 C6 -1.6(7)
C1 C2 C7 C6 -176.2(4)
C5 C6 C7 C2 2.0(6)
C4 C5 C8 C9 121.9(4)
C6 C5 C8 C9 -60.5(4)
C4 C5 C8 N2 2.0(5)
C6 C5 C8 N2 179.6(3)
C11 N2 C8 C5 -130.5(3)
N1 N2 C8 C5 101.8(3)
C11 N2 C8 C9 104.2(3)
N1 N2 C8 C9 -23.5(3)
C5 C8 C9 C10 -103.1(3)
N2 C8 C9 C10 20.8(4)
N2 N1 C10 O 179.7(3)
N2 N1 C10 C9 -5.5(4)
C8 C9 C10 O 164.2(4)
C8 C9 C10 N1 -10.4(4)
N1 N2 C11 C12 -170.6(3)
C8 N2 C11 C12 68.2(4)
N1 N2 C11 C16 6.1(5)
C8 N2 C11 C16 -115.1(3)
N2 C11 C12 C13 177.7(4)
C16 C11 C12 C13 0.9(6)
C11 C12 C13 C14 -1.1(6)
C12 C13 C14 C15 -0.5(6)
C13 C14 C15 C16 2.3(7)
C14 C15 C16 C11 -2.4(6)
N2 C11 C16 C15 -175.9(3)
C12 C11 C16 C15 0.8(5)
